data_7221505
loop_
_publ_author_name
'Schnabel, S.'
'Roehr, C.'

_publ_section_title
;
 Hydrates of Li3 V O4: synthesis and structural chemistry
;
_journal_name_full
;
Zeitschrift fuer Naturforschung, Teil B. Anorganische Chemie, Organische 
Chemie (42,1987-)
;
_journal_page_first 1235
_journal_page_last 1245
_journal_volume 62
_journal_year 2007
_chemical_formula_sum 'H12 Li3 O10 V'
_chemical_name_systematic 'Li3 (V O4) (H2 O)6'
_space_group_IT_number 146
_symmetry_space_group_name_Hall 'R 3'
_symmetry_space_group_name_H-M 'R 3 :H'
_cell_angle_alpha 90
_cell_angle_beta 90
_cell_angle_gamma 120
_cell_formula_units_Z 3
_cell_length_a 9.629
_cell_length_b 9.629
_cell_length_c 8.692
_cell_volume 697.931
_citation_journal_id_ASTM ZNBSEN
_cod_data_source_file Schnabel_ZNBSEN_2007_1360.cif
_cod_data_source_block H12Li3O10V1
_cod_original_cell_volume 697.9313
_cod_original_formula_sum 'H12 Li3 O10 V1'
_cod_database_code 7221505

loop_
_symmetry_equiv_pos_as_xyz
x,y,z
-y,x-y,z
-x+y,-x,z
x+2/3,y+1/3,z+1/3
-y+2/3,x-y+1/3,z+1/3
-x+y+2/3,-x+1/3,z+1/3
x+1/3,y+2/3,z+2/3
-y+1/3,x-y+2/3,z+2/3
-x+y+1/3,-x+2/3,z+2/3

loop_
_atom_site_label
_atom_site_type_symbol
_atom_site_fract_x
_atom_site_fract_y
_atom_site_fract_z
_atom_site_occupancy
_atom_site_U_iso_or_equiv
O3 O-2 0.094462 0.4174 0.07467 1 0.0
O4 O-2 0.463 0.29837 0.02905 1 0.0
Li1 Li+1 0.147 0.4426 0.2983 1 0.0
O1 O-2 0 0 0.2644 1 0.0
V1 V+5 0 0 0.06769 1 0.0
O2 O-2 0.14708 0.18135 0 1 0.0
